data_1528173
loop_
_publ_author_name
'Walitzi, E.M.'
'Trojer, F.jr.'

_publ_section_title
;
 Strukturuntersuchung an einer Hornblende aus dem eklogitischen Gestein
 von Stramez, suedliche Koralpe
;
_journal_name_full
;
Tschermaks Mineralogische und Petrographische Mitteilungen (-1978)
;
_journal_page_first 233
_journal_page_last 240
_journal_volume 10
_journal_year 1965
_chemical_formula_sum 'Al2.43 Ca1.5 Fe1.3 H1.9 K0.15 Mg2.64 Na0.86 O24 Si6.48 Ti0.15'
_chemical_name_systematic
;
(Na0.36 K0.15) (Ca0.75 Na0.25)2 (Mg2.64 Fe1.3 Al0.91 Ti0.15) ((Si0.81 Al0.19)8 
O22.1) (O H)1.9
;
_space_group_IT_number 12
_symmetry_space_group_name_Hall '-C 2y'
_symmetry_space_group_name_H-M 'C 1 2/m 1'
_cell_angle_alpha 90
_cell_angle_beta 105.48
_cell_angle_gamma 90
_cell_formula_units_Z 2
_cell_length_a 9.86
_cell_length_b 18.06999
_cell_length_c 5.333
_cell_volume 915.712
_citation_journal_id_ASTM MPMTAG
_cod_data_source_file Walitzi_MPMTAG_1965_1687.cif
_cod_data_source_block H1.9Al2.43Ca1.5Fe1.3K0.15Mg2.64Na0.86O24Si6.48Ti0.15
_cod_original_formula_sum
;
H1.9 Al2.43 Ca1.5 Fe1.3 K0.15 Mg2.64 Na0.86 O24 Si6.48 Ti0.15
;
_cod_database_code 1528173

loop_
_symmetry_equiv_pos_as_xyz
x,y,z
-x,y,-z
-x,-y,-z
x,-y,z
x+1/2,y+1/2,z
-x+1/2,y+1/2,-z
-x+1/2,-y+1/2,-z
x+1/2,-y+1/2,z

loop_
_atom_site_label
_atom_site_type_symbol
_atom_site_fract_x
_atom_site_fract_y
_atom_site_fract_z
_atom_site_occupancy
_atom_site_U_iso_or_equiv
O5 O-2 0.352 0.138 0.14 1 0.0
O7 O-2 0.338 0 0.33 1 0.0
Al5 Al+3 0.295 0.173 0.85 0.19 0.0
Fe2 Fe+3 0 0.088 0.5 0.03 0.0
Fe1 Fe+2 0 0.088 0.5 0.08 0.0
Si2 Si+4 0.295 0.173 0.85 0.81 0.0
K1 K+1 0.5 0 0 0.15 0.0
Fe5 Fe+2 0 0 0 0.32 0.0
Mg2 Mg+2 0 0.177 0 0.5 0.0
Na1 Na+1 0 0.28 0.5 0.25 0.0
Ti2 Ti+4 0 0.177 0 0.03 0.0
O2 O-2 0.109 0 0.71 1 0.0
Fe6 Fe+3 0 0 0 0.16 0.0
Al4 Al+3 0.284 0.086 0.34 0.19 0.0
Na2 Na+1 0.5 0 0 0.36 0.0
Si1 Si+4 0.284 0.086 0.34 0.81 0.0
Al1 Al+3 0 0.088 0.5 0.23 0.0
Ca1 Ca+2 0 0.28 0.5 0.75 0.0
Fe3 Fe+2 0 0.177 0 0.2 0.0
Mg1 Mg+2 0 0.088 0.5 0.63 0.0
Fe4 Fe+3 0 0.177 0 0.1 0.0
O3 O-2 0.112 0.175 0.71 1 0.0
Mg3 Mg+2 0 0 0 0.38 0.0
Al2 Al+3 0 0.177 0 0.17 0.0
Ti3 Ti+4 0 0 0 0.03 0.0
O6 O-2 0.338 0.114 0.65 1 0.0
O1 O-2 0.105 0.092 0.21 1 0.0
Ti1 Ti+4 0 0.088 0.5 0.03 0.0
O4 O-2 0.371 0.25 0.79 1 0.0
Al3 Al+3 0 0 0 0.11 0.0
